data_4313903
loop_
_publ_author_name
'Tarlok S. Lobana'
Rimple
'Alfonso Castineiras'
'Peter Turner'

_publ_section_title
;
 Copper-Selenium Interactions: Influence of Alkane Spacer and Halide Anion
 in the Synthesis of Unusual Polynuclear Copper(I) Complexes with
 Bis(diphenylselenophosphinyl)alkanes
;
_journal_name_full 'Inorganic Chemistry'
_journal_page_first 4731
_journal_page_last 4737
_journal_paper_doi 10.1021/ic034010n
_journal_volume 42
_journal_year 2003
_chemical_formula_sum 'C54 H52 Br2 Cu2 P4 Se4'
_chemical_formula_weight 1427.58
_chemical_name_systematic
; 
 ? 
;
_space_group_IT_number 2
_symmetry_cell_setting triclinic
_symmetry_space_group_name_Hall '-P 1'
_symmetry_space_group_name_H-M 'P -1'
_atom_sites_solution_hydrogens geom
_atom_sites_solution_primary direct
_atom_sites_solution_secondary difmap
_audit_creation_method SHELXL-97
_cell_angle_alpha 97.397(2)
_cell_angle_beta 93.684(2)
_cell_angle_gamma 110.565(2)
_cell_formula_units_Z 2
_cell_length_a 9.7590(8)
_cell_length_b 13.728(1)
_cell_length_c 22.118(2)
_cell_measurement_temperature 293(2)
_cell_volume 2732.1(4)
_computing_cell_refinement 'SMART Software (Bruker, 1997)'
_computing_data_collection 'SMART Software (Bruker, 1997)'
_computing_data_reduction 'SAINT Software (Bruker, 1997)'
_computing_molecular_graphics 'PLATON (Spek, 2002)'
_computing_publication_material 'SHELXL-97 (Sheldrick, 1997)'
_computing_structure_refinement 'SHELXL-97 (Sheldrick, 1997)'
_computing_structure_solution 'SHELXS-97 (Sheldrick, 1990)'
_diffrn_ambient_temperature 293(2)
_diffrn_measured_fraction_theta_full 0.784
_diffrn_measured_fraction_theta_max 0.784
_diffrn_measurement_device_type 'Bruker SMART CCD-1000'
_diffrn_measurement_method 'phi & omega scans'
_diffrn_radiation_monochromator graphite
_diffrn_radiation_source 'fine-focus sealed tube'
_diffrn_radiation_type MoK\a
_diffrn_radiation_wavelength 0.71073
_diffrn_reflns_av_R_equivalents 0.0596
_diffrn_reflns_av_sigmaI/netI 0.2704
_diffrn_reflns_limit_h_max 12
_diffrn_reflns_limit_h_min -12
_diffrn_reflns_limit_k_max 10
_diffrn_reflns_limit_k_min -17
_diffrn_reflns_limit_l_max 29
_diffrn_reflns_limit_l_min -29
_diffrn_reflns_number 14903
_diffrn_reflns_theta_full 28.07
_diffrn_reflns_theta_max 28.07
_diffrn_reflns_theta_min 1.61
_diffrn_standards_decay_% none
_exptl_absorpt_coefficient_mu 5.058
_exptl_absorpt_correction_T_max 0.8233
_exptl_absorpt_correction_T_min 0.3530
_exptl_absorpt_correction_type SADABS
_exptl_crystal_colour colourless
_exptl_crystal_density_diffrn 1.735
_exptl_crystal_density_method 'not measured'
_exptl_crystal_description prism
_exptl_crystal_F_000 1400
_exptl_crystal_size_max 0.26
_exptl_crystal_size_mid 0.12
_exptl_crystal_size_min 0.04
_refine_diff_density_max 0.801
_refine_diff_density_min -0.596
_refine_diff_density_rms 0.115
_refine_ls_extinction_method none
_refine_ls_goodness_of_fit_ref 0.715
_refine_ls_hydrogen_treatment noref
_refine_ls_matrix_type full
_refine_ls_number_parameters 595
_refine_ls_number_reflns 10422
_refine_ls_number_restraints 0
_refine_ls_restrained_S_all 0.715
_refine_ls_R_factor_all 0.0969
_refine_ls_R_factor_gt 0.0544
_refine_ls_shift/su_max 0.000
_refine_ls_shift/su_mean 0.000
_refine_ls_structure_factor_coef Fsqd
_refine_ls_weighting_details 'w=1/[\s^2^(Fo^2^)+(0.0194P)^2^+0.0000P] where P=(Fo^2^+2Fc^2^)/3'
_refine_ls_weighting_scheme calc
_refine_ls_wR_factor_gt 0.0770
_refine_ls_wR_factor_ref 0.1676
_reflns_number_gt 3910
_reflns_number_total 10422
_reflns_threshold_expression >2sigma(I)
_cod_data_source_file ic034010nsi20030421_075559_1.cif
_cod_data_source_block 01vil02
_cod_depositor_comments
;
The following automatic conversions were performed:

'_symmetry_cell_setting' value 'Triclinic' changed to 'triclinic'
according to the built-in table from CIF Core dictionary named
'cif_core.dic' version 2.4.1 from 2010-06-29.

Automatic conversion script
Id: cif_fix_values 1646 2011-03-28 12:23:43Z adriana 
;
_cod_database_code 4313903

loop_
_symmetry_equiv_pos_as_xyz
'x, y, z'
'-x, -y, -z'

loop_
_atom_site_label
_atom_site_type_symbol
_atom_site_fract_x
_atom_site_fract_y
_atom_site_fract_z
_atom_site_U_iso_or_equiv
_atom_site_adp_type
_atom_site_occupancy
_atom_site_symmetry_multiplicity
_atom_site_calc_flag
_atom_site_refinement_flags
_atom_site_disorder_assembly
_atom_site_disorder_group
Cu1 Cu 1.11497(12) 0.29049(9) 0.29814(5) 0.0462(3) Uani 1 1 d . . .
Cu2 Cu 1.52882(12) 0.81294(9) 0.17994(5) 0.0463(4) Uani 1 1 d . . .
Br1 Br 1.37022(10) 0.31878(8) 0.31598(4) 0.0466(3) Uani 1 1 d . . .
Br2 Br 1.57656(11) 0.68225(8) 0.11315(5) 0.0508(3) Uani 1 1 d . . .
Se1 Se 0.99768(11) 0.14888(8) 0.35469(4) 0.0434(3) Uani 1 1 d . . .
Se2 Se 0.98623(10) 0.37835(8) 0.24651(4) 0.0425(3) Uani 1 1 d . . .
Se3 Se 1.52805(10) 0.82777(7) 0.28654(4) 0.0416(3) Uani 1 1 d . . .
Se4 Se 0.49607(11) -0.06773(8) 0.11709(4) 0.0451(3) Uani 1 1 d . . .
P1 P 0.8237(2) 0.19204(18) 0.38857(10) 0.0317(6) Uani 1 1 d . . .
P2 P 1.1057(2) 0.40674(18) 0.16744(10) 0.0296(6) Uani 1 1 d . . .
P3 P 1.6169(2) 0.71049(18) 0.30418(10) 0.0299(6) Uani 1 1 d . . .
P4 P 0.4243(2) 0.04891(18) 0.16411(10) 0.0303(6) Uani 1 1 d . . .
C1 C 1.3022(8) 0.4541(6) 0.1883(4) 0.032(2) Uani 1 1 d . . .
H1A H 1.3271 0.3968 0.2011 0.039 Uiso 1 1 d R . .
H1B H 1.3507 0.4724 0.1522 0.039 Uiso 1 1 d R . .
C2 C 1.3575(8) 0.5516(6) 0.2367(4) 0.034(2) Uani 1 1 d . . .
H2A H 1.3331 0.6092 0.2240 0.041 Uiso 1 1 d R . .
H2B H 1.3096 0.5335 0.2729 0.041 Uiso 1 1 d R . .
C3 C 1.5215(8) 0.5834(6) 0.2559(3) 0.027(2) Uani 1 1 d . . .
H3A H 1.5662 0.5849 0.2179 0.033 Uiso 1 1 d R . .
H3B H 1.5421 0.5307 0.2763 0.033 Uiso 1 1 d R . .
C4 C 0.6462(8) 0.1241(7) 0.3427(3) 0.038(2) Uani 1 1 d . . .
H4A H 0.6059 0.0518 0.3500 0.045 Uiso 1 1 d R . .
H4B H 0.5801 0.1584 0.3572 0.045 Uiso 1 1 d R . .
C5 C 0.6380(9) 0.1257(6) 0.2736(3) 0.037(3) Uani 1 1 d . . .
H5A H 0.6862 0.0795 0.2563 0.045 Uiso 1 1 d R . .
H5B H 0.6892 0.1958 0.2646 0.045 Uiso 1 1 d R . .
C6 C 0.4752(8) 0.0808(6) 0.2475(3) 0.030(2) Uani 1 1 d . . .
H6A H 0.4352 0.1338 0.2622 0.037 Uiso 1 1 d R . .
H6B H 0.4239 0.0185 0.2649 0.037 Uiso 1 1 d R . .
C11 C 0.8651(10) 0.3307(7) 0.3976(4) 0.034(2) Uani 1 1 d . . .
C12 C 0.7532(10) 0.3719(8) 0.3911(4) 0.044(3) Uani 1 1 d . . .
H12 H 0.6567 0.3264 0.3781 0.053 Uiso 1 1 d R . .
C13 C 0.7892(14) 0.4818(9) 0.4002(5) 0.064(3) Uani 1 1 d . . .
H13 H 0.7126 0.5072 0.3986 0.077 Uiso 1 1 d R . .
C14 C 0.9297(15) 0.5475(9) 0.4180(5) 0.064(4) Uani 1 1 d . . .
H14 H 0.9528 0.6199 0.4216 0.077 Uiso 1 1 d R . .
C15 C 1.0379(12) 0.5077(9) 0.4248(4) 0.060(3) Uani 1 1 d . . .
H15 H 1.1344 0.5529 0.4381 0.071 Uiso 1 1 d R . .
C16 C 1.0088(10) 0.4003(8) 0.4154(4) 0.044(3) Uani 1 1 d . . .
H16 H 1.0860 0.3756 0.4185 0.053 Uiso 1 1 d R . .
C21 C 0.7849(10) 0.1512(7) 0.4625(4) 0.036(3) Uani 1 1 d . . .
C22 C 0.6938(12) 0.1868(9) 0.4970(5) 0.072(4) Uani 1 1 d . . .
H22 H 0.6604 0.2360 0.4823 0.086 Uiso 1 1 d R . .
C23 C 0.6563(14) 0.1506(11) 0.5508(5) 0.102(5) Uani 1 1 d . . .
H23 H 0.5970 0.1780 0.5732 0.122 Uiso 1 1 d R . .
C24 C 0.7033(13) 0.0819(11) 0.5709(5) 0.080(4) Uani 1 1 d . . .
H24 H 0.6733 0.0559 0.6066 0.097 Uiso 1 1 d R . .
C25 C 0.7981(16) 0.0470(11) 0.5404(6) 0.114(5) Uani 1 1 d . . .
H25 H 0.8361 0.0003 0.5553 0.137 Uiso 1 1 d R . .
C26 C 0.8361(12) 0.0844(9) 0.4844(5) 0.088(4) Uani 1 1 d . . .
H26 H 0.8981 0.0597 0.4621 0.105 Uiso 1 1 d R . .
C31 C 1.0511(10) 0.2915(6) 0.1114(4) 0.028(2) Uani 1 1 d . . .
C32 C 1.1515(10) 0.2619(7) 0.0785(4) 0.043(3) Uani 1 1 d . . .
H32 H 1.2521 0.2991 0.0888 0.052 Uiso 1 1 d R . .
C33 C 1.1066(11) 0.1738(8) 0.0333(5) 0.052(3) Uani 1 1 d . . .
H33 H 1.1777 0.1565 0.0130 0.062 Uiso 1 1 d R . .
C34 C 0.9556(13) 0.1154(7) 0.0180(4) 0.051(3) Uani 1 1 d . . .
H34 H 0.9252 0.0565 -0.0126 0.061 Uiso 1 1 d R . .
C35 C 0.8555(12) 0.1444(8) 0.0496(5) 0.060(3) Uani 1 1 d . . .
H35 H 0.7548 0.1078 0.0391 0.072 Uiso 1 1 d R . .
C36 C 0.9054(10) 0.2332(7) 0.0948(4) 0.046(3) Uani 1 1 d . . .
H36 H 0.8369 0.2525 0.1158 0.055 Uiso 1 1 d R . .
C41 C 1.0681(10) 0.5022(6) 0.1288(4) 0.034(2) Uani 1 1 d . . .
C42 C 0.9454(11) 0.5283(8) 0.1366(5) 0.056(3) Uani 1 1 d . . .
H42 H 0.8918 0.5071 0.1690 0.067 Uiso 1 1 d R . .
C43 C 0.9087(11) 0.5943(8) 0.1009(6) 0.072(4) Uani 1 1 d . . .
H43 H 0.8150 0.5974 0.1006 0.086 Uiso 1 1 d R . .
C44 C 0.9989(12) 0.6367(8) 0.0597(5) 0.056(3) Uani 1 1 d . . .
H44 H 0.9829 0.6891 0.0407 0.067 Uiso 1 1 d R . .
C45 C 1.1238(12) 0.6166(8) 0.0541(5) 0.064(3) Uani 1 1 d . . .
H45 H 1.1858 0.6470 0.0260 0.077 Uiso 1 1 d R . .
C46 C 1.1576(11) 0.5489(8) 0.0870(4) 0.059(3) Uani 1 1 d . . .
H46 H 1.2379 0.5298 0.0791 0.070 Uiso 1 1 d R . .
C51 C 1.6034(10) 0.6919(7) 0.3843(4) 0.036(3) Uani 1 1 d . . .
C52 C 1.4903(10) 0.6170(8) 0.4013(4) 0.045(3) Uani 1 1 d . . .
H52 H 1.4188 0.5700 0.3710 0.054 Uiso 1 1 d R . .
C53 C 1.4805(11) 0.6035(8) 0.4612(5) 0.058(3) Uani 1 1 d . . .
H53 H 1.3963 0.5559 0.4731 0.070 Uiso 1 1 d R . .
C54 C 1.5897(14) 0.6691(10) 0.5054(5) 0.068(4) Uani 1 1 d . . .
H54 H 1.5919 0.6586 0.5461 0.082 Uiso 1 1 d R . .
C55 C 1.7065(13) 0.7433(9) 0.4895(5) 0.077(4) Uani 1 1 d . . .
H55 H 1.7851 0.7899 0.5172 0.093 Uiso 1 1 d R . .
C56 C 1.7189(11) 0.7547(8) 0.4278(4) 0.069(4) Uani 1 1 d . . .
H56 H 1.7956 0.8081 0.4155 0.083 Uiso 1 1 d R . .
C61 C 1.8094(9) 0.7452(8) 0.2937(4) 0.035(2) Uani 1 1 d . . .
C62 C 1.8942(10) 0.8488(8) 0.2936(4) 0.046(3) Uani 1 1 d . . .
H62 H 1.8538 0.9008 0.3005 0.055 Uiso 1 1 d R . .
C63 C 2.0424(11) 0.8763(9) 0.2881(5) 0.057(3) Uani 1 1 d . . .
H63 H 2.0997 0.9467 0.2882 0.068 Uiso 1 1 d R . .
C64 C 2.1059(11) 0.8009(10) 0.2811(4) 0.061(3) Uani 1 1 d . . .
H64 H 2.2050 0.8217 0.2753 0.073 Uiso 1 1 d R . .
C65 C 2.0186(12) 0.6961(9) 0.2818(5) 0.066(4) Uani 1 1 d . . .
H65 H 2.0618 0.6456 0.2816 0.079 Uiso 1 1 d R . .
C66 C 1.8729(11) 0.6678(7) 0.2873(4) 0.049(3) Uani 1 1 d . . .
H66 H 1.8121 0.5974 0.2842 0.059 Uiso 1 1 d R . .
C71 C 0.2283(9) 0.0099(7) 0.1590(4) 0.024(2) Uani 1 1 d . . .
C72 C 0.1696(10) 0.0847(8) 0.1779(4) 0.040(3) Uani 1 1 d . . .
H72 H 0.2328 0.1533 0.1932 0.048 Uiso 1 1 d R . .
C73 C 0.0194(12) 0.0589(8) 0.1770(4) 0.049(3) Uani 1 1 d . . .
H73 H -0.0176 0.1105 0.1908 0.059 Uiso 1 1 d R . .
C74 C -0.0771(11) -0.0446(9) 0.1552(5) 0.054(3) Uani 1 1 d . . .
H74 H -0.1790 -0.0642 0.1520 0.065 Uiso 1 1 d R . .
C75 C -0.0182(12) -0.1186(9) 0.1363(5) 0.063(3) Uani 1 1 d . . .
H75 H -0.0765 -0.1894 0.1239 0.076 Uiso 1 1 d R . .
C76 C 0.1341(10) -0.0915(8) 0.1380(4) 0.044(3) Uani 1 1 d . . .
H76 H 0.1730 -0.1427 0.1257 0.053 Uiso 1 1 d R . .
C81 C 0.4891(8) 0.1666(7) 0.1311(4) 0.025(2) Uani 1 1 d . . .
C82 C 0.5353(9) 0.2641(8) 0.1647(4) 0.040(3) Uani 1 1 d . . .
H82 H 0.5379 0.2703 0.2071 0.048 Uiso 1 1 d R . .
C83 C 0.5768(9) 0.3539(8) 0.1376(5) 0.046(3) Uani 1 1 d . . .
H83 H 0.6104 0.4208 0.1611 0.056 Uiso 1 1 d R . .
C84 C 0.5684(10) 0.3443(9) 0.0752(6) 0.056(3) Uani 1 1 d . . .
H84 H 0.5950 0.4031 0.0556 0.068 Uiso 1 1 d R . .
C85 C 0.5203(10) 0.2475(9) 0.0404(4) 0.050(3) Uani 1 1 d . . .
H85 H 0.5160 0.2424 -0.0021 0.061 Uiso 1 1 d R . .
C86 C 0.4830(9) 0.1587(7) 0.0680(4) 0.042(3) Uani 1 1 d . . .
H86 H 0.4500 0.0928 0.0434 0.051 Uiso 1 1 d R . .

loop_
_atom_site_aniso_label
_atom_site_aniso_U_11
_atom_site_aniso_U_22
_atom_site_aniso_U_33
_atom_site_aniso_U_23
_atom_site_aniso_U_13
_atom_site_aniso_U_12
Cu1 0.0478(8) 0.0584(9) 0.0346(8) 0.0069(6) 0.0045(6) 0.0221(7)
Cu2 0.0442(8) 0.0554(9) 0.0432(8) 0.0148(6) 0.0043(6) 0.0209(7)
Br1 0.0422(6) 0.0631(8) 0.0371(7) 0.0094(5) 0.0021(5) 0.0223(6)
Br2 0.0566(7) 0.0608(8) 0.0437(7) 0.0108(6) 0.0095(6) 0.0304(6)
Se1 0.0481(7) 0.0504(7) 0.0397(7) 0.0103(5) 0.0091(5) 0.0259(6)
Se2 0.0388(6) 0.0562(7) 0.0353(6) 0.0134(5) 0.0078(5) 0.0183(5)
Se3 0.0486(7) 0.0425(7) 0.0391(7) 0.0035(5) 0.0011(5) 0.0249(5)
Se4 0.0611(7) 0.0540(7) 0.0328(6) 0.0074(5) 0.0076(5) 0.0358(6)
P1 0.0335(15) 0.0350(17) 0.0230(15) 0.0013(12) -0.0043(12) 0.0103(13)
P2 0.0271(14) 0.0305(16) 0.0272(15) 0.0029(12) -0.0035(12) 0.0074(12)
P3 0.0286(15) 0.0331(16) 0.0242(15) -0.0003(11) -0.0017(12) 0.0091(12)
P4 0.0296(15) 0.0372(17) 0.0240(15) 0.0056(12) -0.0013(12) 0.0126(12)
C1 0.031(6) 0.032(6) 0.028(6) 0.005(4) -0.007(4) 0.007(5)
C2 0.038(6) 0.025(6) 0.029(6) -0.009(4) -0.010(5) 0.005(5)
C3 0.032(5) 0.025(6) 0.019(5) 0.004(4) -0.005(4) 0.004(4)
C4 0.040(6) 0.054(7) 0.012(5) -0.001(4) -0.003(4) 0.013(5)
C5 0.045(6) 0.039(6) 0.021(5) 0.002(4) -0.014(5) 0.010(5)
C6 0.026(5) 0.049(6) 0.019(5) 0.001(4) -0.003(4) 0.019(5)
C11 0.031(6) 0.047(7) 0.027(6) 0.003(5) 0.006(5) 0.019(5)
C12 0.033(6) 0.043(8) 0.049(7) 0.002(5) -0.004(5) 0.008(6)
C13 0.084(10) 0.047(9) 0.083(9) 0.016(7) 0.016(8) 0.046(7)
C14 0.097(11) 0.035(8) 0.065(9) 0.014(6) 0.009(8) 0.027(8)
C15 0.057(8) 0.052(9) 0.049(8) -0.009(6) 0.002(6) 0.001(7)
C16 0.037(7) 0.043(7) 0.044(7) -0.006(5) -0.011(5) 0.011(6)
C21 0.045(6) 0.037(7) 0.023(6) 0.003(5) -0.007(5) 0.015(5)
C22 0.105(10) 0.089(10) 0.051(8) 0.029(7) 0.020(7) 0.063(8)
C23 0.159(14) 0.159(15) 0.046(9) 0.042(9) 0.056(9) 0.115(12)
C24 0.089(10) 0.121(13) 0.032(8) 0.026(8) 0.027(7) 0.029(9)
C25 0.181(16) 0.144(14) 0.077(11) 0.070(10) 0.060(11) 0.106(12)
C26 0.113(10) 0.133(12) 0.068(10) 0.058(9) 0.050(8) 0.086(9)
C31 0.029(6) 0.029(6) 0.022(5) -0.002(4) -0.001(4) 0.006(5)
C32 0.036(6) 0.042(7) 0.050(7) -0.004(5) -0.003(6) 0.016(5)
C33 0.047(8) 0.050(8) 0.058(8) -0.004(6) -0.008(6) 0.024(6)
C34 0.082(9) 0.025(7) 0.047(7) -0.019(5) -0.008(7) 0.033(7)
C35 0.053(8) 0.030(7) 0.079(9) 0.000(6) -0.019(7) 0.002(6)
C36 0.034(7) 0.047(7) 0.045(7) 0.003(6) 0.008(5) 0.003(5)
C41 0.047(7) 0.024(6) 0.029(6) 0.005(4) -0.005(5) 0.013(5)
C42 0.059(8) 0.066(9) 0.052(8) 0.019(6) 0.020(6) 0.029(7)
C43 0.052(8) 0.062(9) 0.120(12) 0.029(8) 0.008(8) 0.038(7)
C44 0.064(9) 0.047(8) 0.062(9) 0.027(6) -0.009(7) 0.023(7)
C45 0.071(9) 0.080(9) 0.059(8) 0.038(7) 0.025(7) 0.038(7)
C46 0.075(8) 0.077(9) 0.044(7) 0.027(6) 0.011(6) 0.045(7)
C51 0.042(6) 0.039(6) 0.022(6) 0.008(5) 0.000(5) 0.007(5)
C52 0.057(7) 0.068(8) 0.016(6) 0.015(5) 0.004(5) 0.028(6)
C53 0.054(7) 0.071(9) 0.055(8) 0.029(7) 0.015(7) 0.021(6)
C54 0.103(11) 0.084(10) 0.029(7) 0.022(7) 0.012(8) 0.043(9)
C55 0.095(11) 0.087(11) 0.035(8) -0.006(7) -0.011(7) 0.025(8)
C56 0.067(8) 0.086(9) 0.019(7) -0.006(6) -0.006(6) -0.010(7)
C61 0.031(6) 0.042(7) 0.025(6) 0.005(5) 0.000(4) 0.008(5)
C62 0.030(6) 0.059(8) 0.051(7) 0.011(6) 0.006(5) 0.018(6)
C63 0.035(7) 0.060(8) 0.068(8) 0.010(6) 0.010(6) 0.007(6)
C64 0.028(7) 0.104(11) 0.045(8) 0.009(7) 0.004(5) 0.019(7)
C65 0.037(8) 0.084(10) 0.073(9) 0.012(7) -0.007(6) 0.021(7)
C66 0.047(7) 0.033(7) 0.063(8) -0.011(5) -0.009(6) 0.018(6)
C71 0.035(6) 0.024(6) 0.015(5) 0.008(4) 0.001(4) 0.012(5)
C72 0.027(6) 0.046(7) 0.041(7) 0.013(5) -0.004(5) 0.004(5)
C73 0.065(8) 0.060(8) 0.037(7) 0.014(6) 0.008(6) 0.036(7)
C74 0.036(7) 0.078(10) 0.049(8) 0.018(7) 0.014(6) 0.016(7)
C75 0.050(8) 0.071(9) 0.050(8) -0.013(6) 0.010(6) 0.006(7)
C76 0.041(7) 0.052(8) 0.033(6) -0.008(5) 0.003(5) 0.012(6)
C81 0.025(5) 0.031(6) 0.015(5) -0.011(4) -0.005(4) 0.011(4)
C82 0.031(6) 0.058(8) 0.040(7) 0.025(6) 0.016(5) 0.019(5)
C83 0.039(6) 0.057(8) 0.036(7) -0.006(6) 0.007(5) 0.014(5)
C84 0.035(7) 0.063(9) 0.078(10) 0.037(7) 0.025(7) 0.014(6)
C85 0.064(8) 0.059(8) 0.028(6) 0.010(6) 0.000(6) 0.022(7)
C86 0.043(6) 0.049(7) 0.032(7) 0.007(5) 0.018(5) 0.012(5)

loop_
_atom_type_symbol
_atom_type_description
_atom_type_scat_dispersion_real
_atom_type_scat_dispersion_imag
_atom_type_scat_source
Cu Cu 0.3201 1.2651 'International Tables Vol C Tables 4.2.6.8 and 6.1.1.4'
Br Br -0.2901 2.4595 'International Tables Vol C Tables 4.2.6.8 and 6.1.1.4'
Se Se -0.0929 2.2259 'International Tables Vol C Tables 4.2.6.8 and 6.1.1.4'
P P 0.1023 0.0942 'International Tables Vol C Tables 4.2.6.8 and 6.1.1.4'
C C 0.0033 0.0016 'International Tables Vol C Tables 4.2.6.8 and 6.1.1.4'
H H 0.0000 0.0000 'International Tables Vol C Tables 4.2.6.8 and 6.1.1.4'

loop_
_geom_angle_atom_site_label_1
_geom_angle_atom_site_label_2
_geom_angle_atom_site_label_3
_geom_angle
_geom_angle_site_symmetry_1
_geom_angle_site_symmetry_3
_geom_angle_publ_flag
Se2 Cu1 Br1 132.35(6) . . y
Se2 Cu1 Se1 123.57(6) . . y
Br1 Cu1 Se1 103.92(5) . . y
Se2 Cu1 Cu2 58.59(3) . . ?
Br1 Cu1 Cu2 74.10(4) . . ?
Se1 Cu1 Cu2 168.77(5) . . ?
Se3 Cu2 Br2 127.53(6) . . y
Se3 Cu2 Se4 126.86(6) . 1_665 y
Br2 Cu2 Se4 105.52(6) . 1_665 y
Se3 Cu2 Cu1 64.88(3) . . ?
Br2 Cu2 Cu1 75.76(4) . . ?
Se4 Cu2 Cu1 143.03(4) 1_665 . ?
P1 Se1 Cu1 102.16(8) . . ?
P2 Se2 Cu1 100.76(8) . . ?
P3 Se3 Cu2 99.95(8) . . ?
P4 Se4 Cu2 113.33(8) . 1_445 ?
C11 P1 C21 107.7(4) . . ?
C11 P1 C4 109.2(4) . . ?
C21 P1 C4 101.6(4) . . ?
C11 P1 Se1 112.4(3) . . ?
C21 P1 Se1 111.3(3) . . ?
C4 P1 Se1 114.0(3) . . ?
C31 P2 C41 104.7(4) . . ?
C31 P2 C1 109.6(4) . . ?
C41 P2 C1 106.9(4) . . ?
C31 P2 Se2 111.2(3) . . ?
C41 P2 Se2 112.1(3) . . ?
C1 P2 Se2 112.0(3) . . ?
C61 P3 C3 105.9(4) . . ?
C61 P3 C51 106.2(4) . . ?
C3 P3 C51 108.0(4) . . ?
C61 P3 Se3 114.1(3) . . ?
C3 P3 Se3 113.3(3) . . ?
C51 P3 Se3 109.0(3) . . ?
C81 P4 C71 106.4(4) . . ?
C81 P4 C6 109.6(4) . . ?
C71 P4 C6 101.3(4) . . ?
C81 P4 Se4 109.6(3) . . ?
C71 P4 Se4 113.5(3) . . ?
C6 P4 Se4 115.8(3) . . ?
C2 C1 P2 112.9(6) . . ?
C2 C1 H1A 112.1 . . ?
P2 C1 H1A 108.0 . . ?
C2 C1 H1B 107.3 . . ?
P2 C1 H1B 108.8 . . ?
H1A C1 H1B 107.6 . . ?
C1 C2 C3 110.7(7) . . ?
C1 C2 H2A 112.4 . . ?
C3 C2 H2A 112.1 . . ?
C1 C2 H2B 107.5 . . ?
C3 C2 H2B 106.0 . . ?
H2A C2 H2B 107.8 . . ?
C2 C3 P3 117.9(6) . . ?
C2 C3 H3A 105.5 . . ?
P3 C3 H3A 107.3 . . ?
C2 C3 H3B 111.3 . . ?
P3 C3 H3B 107.2 . . ?
H3A C3 H3B 107.2 . . ?
C5 C4 P1 117.9(6) . . ?
C5 C4 H4A 109.6 . . ?
P1 C4 H4A 109.6 . . ?
C5 C4 H4B 104.8 . . ?
P1 C4 H4B 107.3 . . ?
H4A C4 H4B 107.0 . . ?
C4 C5 C6 107.8(7) . . ?
C4 C5 H5A 107.1 . . ?
C6 C5 H5A 109.1 . . ?
C4 C5 H5B 111.7 . . ?
C6 C5 H5B 112.7 . . ?
H5A C5 H5B 108.4 . . ?
C5 C6 P4 119.7(6) . . ?
C5 C6 H6A 105.8 . . ?
P4 C6 H6A 106.5 . . ?
C5 C6 H6B 109.7 . . ?
P4 C6 H6B 107.8 . . ?
H6A C6 H6B 106.7 . . ?
C16 C11 C12 118.6(8) . . ?
C16 C11 P1 120.1(7) . . ?
C12 C11 P1 121.2(7) . . ?
C11 C12 C13 119.7(9) . . ?
C11 C12 H12 119.7 . . ?
C13 C12 H12 120.5 . . ?
C14 C13 C12 120.3(10) . . ?
C14 C13 H13 121.1 . . ?
C12 C13 H13 118.2 . . ?
C13 C14 C15 119.9(11) . . ?
C13 C14 H14 119.4 . . ?
C15 C14 H14 120.4 . . ?
C14 C15 C16 122.1(10) . . ?
C14 C15 H15 119.9 . . ?
C16 C15 H15 117.9 . . ?
C15 C16 C11 119.3(9) . . ?
C15 C16 H16 120.0 . . ?
C11 C16 H16 120.6 . . ?
C26 C21 C22 117.2(9) . . ?
C26 C21 P1 122.4(9) . . ?
C22 C21 P1 120.3(8) . . ?
C23 C22 C21 120.4(11) . . ?
C23 C22 H22 122.2 . . ?
C21 C22 H22 117.4 . . ?
C24 C23 C22 121.9(13) . . ?
C24 C23 H23 120.4 . . ?
C22 C23 H23 117.7 . . ?
C23 C24 C25 120.5(12) . . ?
C23 C24 H24 120.7 . . ?
C25 C24 H24 118.8 . . ?
C24 C25 C26 117.3(12) . . ?
C24 C25 H25 121.5 . . ?
C26 C25 H25 121.2 . . ?
C21 C26 C25 122.6(12) . . ?
C21 C26 H26 118.8 . . ?
C25 C26 H26 118.7 . . ?
C36 C31 C32 117.1(8) . . ?
C36 C31 P2 120.1(8) . . ?
C32 C31 P2 122.5(7) . . ?
C33 C32 C31 121.9(9) . . ?
C33 C32 H32 118.3 . . ?
C31 C32 H32 119.7 . . ?
C32 C33 C34 119.1(10) . . ?
C32 C33 H33 118.8 . . ?
C34 C33 H33 122.1 . . ?
C35 C34 C33 119.5(9) . . ?
C35 C34 H34 121.3 . . ?
C33 C34 H34 119.2 . . ?
C34 C35 C36 119.5(9) . . ?
C34 C35 H35 120.5 . . ?
C36 C35 H35 119.9 . . ?
C31 C36 C35 122.8(10) . . ?
C31 C36 H36 118.2 . . ?
C35 C36 H36 118.9 . . ?
C46 C41 C42 117.3(9) . . ?
C46 C41 P2 120.5(8) . . ?
C42 C41 P2 122.1(8) . . ?
C41 C42 C43 121.3(10) . . ?
C41 C42 H42 119.0 . . ?
C43 C42 H42 119.4 . . ?
C44 C43 C42 119.0(10) . . ?
C44 C43 H43 121.1 . . ?
C42 C43 H43 118.8 . . ?
C45 C44 C43 120.1(10) . . ?
C45 C44 H44 120.2 . . ?
C43 C44 H44 118.7 . . ?
C44 C45 C46 121.3(10) . . ?
C44 C45 H45 119.4 . . ?
C46 C45 H45 119.2 . . ?
C45 C46 C41 120.8(10) . . ?
C45 C46 H46 120.0 . . ?
C41 C46 H46 119.1 . . ?
C52 C51 C56 119.3(8) . . ?
C52 C51 P3 122.4(7) . . ?
C56 C51 P3 118.2(7) . . ?
C51 C52 C53 122.2(9) . . ?
C51 C52 H52 118.5 . . ?
C53 C52 H52 119.2 . . ?
C54 C53 C52 119.2(10) . . ?
C54 C53 H53 119.1 . . ?
C52 C53 H53 121.3 . . ?
C55 C54 C53 119.9(10) . . ?
C55 C54 H54 117.7 . . ?
C53 C54 H54 121.9 . . ?
C54 C55 C56 120.8(11) . . ?
C54 C55 H55 124.4 . . ?
C56 C55 H55 114.9 . . ?
C51 C56 C55 118.3(10) . . ?
C51 C56 H56 118.4 . . ?
C55 C56 H56 122.8 . . ?
C62 C61 C66 120.1(9) . . ?
C62 C61 P3 119.3(8) . . ?
C66 C61 P3 120.6(8) . . ?
C61 C62 C63 119.6(10) . . ?
C61 C62 H62 120.2 . . ?
C63 C62 H62 120.1 . . ?
C62 C63 C64 120.9(10) . . ?
C62 C63 H63 119.3 . . ?
C64 C63 H63 119.8 . . ?
C63 C64 C65 118.9(11) . . ?
C63 C64 H64 118.7 . . ?
C65 C64 H64 122.4 . . ?
C66 C65 C64 120.9(11) . . ?
C66 C65 H65 119.1 . . ?
C64 C65 H65 119.8 . . ?
C65 C66 C61 119.6(9) . . ?
C65 C66 H66 121.5 . . ?
C61 C66 H66 118.8 . . ?
C76 C71 C72 118.6(9) . . ?
C76 C71 P4 123.0(7) . . ?
C72 C71 P4 118.5(7) . . ?
C71 C72 C73 121.3(9) . . ?
C71 C72 H72 119.1 . . ?
C73 C72 H72 119.5 . . ?
C72 C73 C74 120.2(10) . . ?
C72 C73 H73 119.7 . . ?
C74 C73 H73 120.1 . . ?
C75 C74 C73 118.3(10) . . ?
C75 C74 H74 119.0 . . ?
C73 C74 H74 122.7 . . ?
C74 C75 C76 120.9(10) . . ?
C74 C75 H75 122.0 . . ?
C76 C75 H75 117.1 . . ?
C71 C76 C75 120.8(10) . . ?
C71 C76 H76 119.1 . . ?
C75 C76 H76 120.1 . . ?
C82 C81 C86 117.7(8) . . ?
C82 C81 P4 123.1(7) . . ?
C86 C81 P4 119.0(7) . . ?
C81 C82 C83 121.9(9) . . ?
C81 C82 H82 118.5 . . ?
C83 C82 H82 119.6 . . ?
C84 C83 C82 119.4(10) . . ?
C84 C83 H83 119.2 . . ?
C82 C83 H83 121.4 . . ?
C85 C84 C83 120.0(10) . . ?
C85 C84 H84 118.5 . . ?
C83 C84 H84 121.5 . . ?
C84 C85 C86 120.0(10) . . ?
C84 C85 H85 118.9 . . ?
C86 C85 H85 121.1 . . ?
C85 C86 C81 120.9(9) . . ?
C85 C86 H86 118.8 . . ?
C81 C86 H86 120.2 . . ?

loop_
_geom_bond_atom_site_label_1
_geom_bond_atom_site_label_2
_geom_bond_distance
_geom_bond_site_symmetry_2
_geom_bond_publ_flag
Cu1 Se2 2.361(1) . y
Cu1 Br1 2.380(2) . y
Cu1 Se1 2.429(1) . y
Cu1 Cu2 7.773(2) . y
Cu2 Se3 2.341(2) . y
Cu2 Br2 2.369(2) . y
Cu2 Se4 2.370(1) 1_665 y
Se1 P1 2.133(3) . ?
Se2 P2 2.165(3) . ?
Se3 P3 2.144(2) . ?
Se4 P4 2.142(3) . ?
Se4 Cu2 2.370(1) 1_445 ?
P1 C11 1.783(9) . ?
P1 C21 1.815(9) . ?
P1 C4 1.816(7) . ?
P2 C31 1.772(8) . ?
P2 C41 1.781(8) . ?
P2 C1 1.801(7) . ?
P3 C61 1.807(9) . ?
P3 C3 1.818(8) . ?
P3 C51 1.829(8) . ?
P4 C81 1.785(8) . ?
P4 C71 1.787(8) . ?
P4 C6 1.833(7) . ?
C1 C2 1.51(1) . ?
C1 H1A 0.9700 . ?
C1 H1B 0.9700 . ?
C2 C3 1.519(9) . ?
C2 H2A 0.9700 . ?
C2 H2B 0.9701 . ?
C3 H3A 0.9700 . ?
C3 H3B 0.9700 . ?
C4 C5 1.527(9) . ?
C4 H4A 0.9699 . ?
C4 H4B 0.9700 . ?
C5 C6 1.530(9) . ?
C5 H5A 0.9700 . ?
C5 H5B 0.9701 . ?
C6 H6A 0.9700 . ?
C6 H6B 0.9701 . ?
C11 C16 1.39(1) . ?
C11 C12 1.40(1) . ?
C12 C13 1.41(1) . ?
C12 H12 0.9300 . ?
C13 C14 1.35(1) . ?
C13 H13 0.9300 . ?
C14 C15 1.36(1) . ?
C14 H14 0.9300 . ?
C15 C16 1.38(1) . ?
C15 H15 0.9300 . ?
C16 H16 0.9301 . ?
C21 C26 1.31(1) . ?
C21 C22 1.38(1) . ?
C22 C23 1.37(1) . ?
C22 H22 0.9301 . ?
C23 C24 1.30(1) . ?
C23 H23 0.9301 . ?
C24 C25 1.36(1) . ?
C24 H24 0.9301 . ?
C25 C26 1.42(1) . ?
C25 H25 0.9300 . ?
C26 H26 0.9299 . ?
C31 C36 1.36(1) . ?
C31 C32 1.40(1) . ?
C32 C33 1.38(1) . ?
C32 H32 0.9300 . ?
C33 C34 1.40(1) . ?
C33 H33 0.9300 . ?
C34 C35 1.36(1) . ?
C34 H34 0.9300 . ?
C35 C36 1.39(1) . ?
C35 H35 0.9301 . ?
C36 H36 0.9301 . ?
C41 C46 1.38(1) . ?
C41 C42 1.38(1) . ?
C42 C43 1.40(1) . ?
C42 H42 0.9300 . ?
C43 C44 1.35(1) . ?
C43 H43 0.9300 . ?
C44 C45 1.35(1) . ?
C44 H44 0.9299 . ?
C45 C46 1.36(1) . ?
C45 H45 0.9299 . ?
C46 H46 0.9301 . ?
C51 C52 1.33(1) . ?
C51 C56 1.38(1) . ?
C52 C53 1.37(1) . ?
C52 H52 0.9299 . ?
C53 C54 1.37(1) . ?
C53 H53 0.9301 . ?
C54 C55 1.34(1) . ?
C54 H54 0.9301 . ?
C55 C56 1.40(1) . ?
C55 H55 0.9301 . ?
C56 H56 0.9300 . ?
C61 C62 1.37(1) . ?
C61 C66 1.40(1) . ?
C62 C63 1.38(1) . ?
C62 H62 0.9300 . ?
C63 C64 1.38(1) . ?
C63 H63 0.9300 . ?
C64 C65 1.39(1) . ?
C64 H64 0.9300 . ?
C65 C66 1.35(1) . ?
C65 H65 0.9300 . ?
C66 H66 0.9300 . ?
C71 C76 1.37(1) . ?
C71 C72 1.38(1) . ?
C72 C73 1.38(1) . ?
C72 H72 0.9300 . ?
C73 C74 1.40(1) . ?
C73 H73 0.9300 . ?
C74 C75 1.37(1) . ?
C74 H74 0.9300 . ?
C75 C76 1.40(1) . ?
C75 H75 0.9300 . ?
C76 H76 0.9300 . ?
C81 C82 1.35(1) . ?
C81 C86 1.38(1) . ?
C82 C83 1.38(1) . ?
C82 H82 0.9301 . ?
C83 C84 1.36(1) . ?
C83 H83 0.9299 . ?
C84 C85 1.35(1) . ?
C84 H84 0.9300 . ?
C85 C86 1.38(1) . ?
C85 H85 0.9302 . ?
C86 H86 0.9300 . ?

loop_
_geom_torsion_atom_site_label_1
_geom_torsion_atom_site_label_2
_geom_torsion_atom_site_label_3
_geom_torsion_atom_site_label_4
_geom_torsion
_geom_torsion_site_symmetry_1
_geom_torsion_site_symmetry_2
_geom_torsion_site_symmetry_3
_geom_torsion_site_symmetry_4
_geom_torsion_publ_flag
Se2 Cu1 Cu2 Se3 107.27(6) . . . . ?
Br1 Cu1 Cu2 Se3 -78.64(5) . . . . ?
Se1 Cu1 Cu2 Se3 2.7(2) . . . . ?
Se2 Cu1 Cu2 Br2 -108.32(5) . . . . ?
Br1 Cu1 Cu2 Br2 65.77(5) . . . . ?
Se1 Cu1 Cu2 Br2 147.1(2) . . . . ?
Se2 Cu1 Cu2 Se4 -11.32(9) . . . 1_665 ?
Br1 Cu1 Cu2 Se4 162.77(8) . . . 1_665 ?
Se1 Cu1 Cu2 Se4 -115.9(2) . . . 1_665 ?
Se2 Cu1 Se1 P1 -32.33(10) . . . . ?
Br1 Cu1 Se1 P1 143.58(8) . . . . ?
Cu2 Cu1 Se1 P1 65.2(2) . . . . ?
Br1 Cu1 Se2 P2 40.83(11) . . . . ?
Se1 Cu1 Se2 P2 -144.54(9) . . . . ?
Cu2 Cu1 Se2 P2 48.53(7) . . . . ?
Br2 Cu2 Se3 P3 9.28(10) . . . . ?
Se4 Cu2 Se3 P3 -166.67(8) 1_665 . . . ?
Cu1 Cu2 Se3 P3 54.63(7) . . . . ?
Cu1 Se1 P1 C11 -26.8(3) . . . . ?
Cu1 Se1 P1 C21 -147.7(3) . . . . ?
Cu1 Se1 P1 C4 98.1(3) . . . . ?
Cu1 Se2 P2 C31 78.6(3) . . . . ?
Cu1 Se2 P2 C41 -164.5(3) . . . . ?
Cu1 Se2 P2 C1 -44.3(3) . . . . ?
Cu2 Se3 P3 C61 69.7(3) . . . . ?
Cu2 Se3 P3 C3 -51.5(3) . . . . ?
Cu2 Se3 P3 C51 -171.8(3) . . . . ?
Cu2 Se4 P4 C81 150.9(3) 1_445 . . . ?
Cu2 Se4 P4 C71 -90.3(3) 1_445 . . . ?
Cu2 Se4 P4 C6 26.3(3) 1_445 . . . ?
C31 P2 C1 C2 -179.1(6) . . . . ?
C41 P2 C1 C2 67.9(7) . . . . ?
Se2 P2 C1 C2 -55.3(6) . . . . ?
P2 C1 C2 C3 175.9(5) . . . . ?
C1 C2 C3 P3 170.0(5) . . . . ?
C61 P3 C3 C2 -158.4(6) . . . . ?
C51 P3 C3 C2 88.2(7) . . . . ?
Se3 P3 C3 C2 -32.7(7) . . . . ?
C11 P1 C4 C5 75.0(8) . . . . ?
C21 P1 C4 C5 -171.4(7) . . . . ?
Se1 P1 C4 C5 -51.6(7) . . . . ?
P1 C4 C5 C6 -170.3(6) . . . . ?
C4 C5 C6 P4 -169.1(6) . . . . ?
C81 P4 C6 C5 -64.0(7) . . . . ?
C71 P4 C6 C5 -176.1(6) . . . . ?
Se4 P4 C6 C5 60.7(7) . . . . ?
C21 P1 C11 C16 88.5(8) . . . . ?
C4 P1 C11 C16 -161.9(7) . . . . ?
Se1 P1 C11 C16 -34.4(8) . . . . ?
C21 P1 C11 C12 -87.1(8) . . . . ?
C4 P1 C11 C12 22.5(8) . . . . ?
Se1 P1 C11 C12 150.0(7) . . . . ?
C16 C11 C12 C13 2.5(13) . . . . ?
P1 C11 C12 C13 178.2(7) . . . . ?
C11 C12 C13 C14 -3.1(15) . . . . ?
C12 C13 C14 C15 2.5(16) . . . . ?
C13 C14 C15 C16 -1.3(17) . . . . ?
C14 C15 C16 C11 0.8(15) . . . . ?
C12 C11 C16 C15 -1.4(13) . . . . ?
P1 C11 C16 C15 -177.1(7) . . . . ?
C11 P1 C21 C26 -137.2(9) . . . . ?
C4 P1 C21 C26 108.1(9) . . . . ?
Se1 P1 C21 C26 -13.6(10) . . . . ?
C11 P1 C21 C22 45.6(9) . . . . ?
C4 P1 C21 C22 -69.2(9) . . . . ?
Se1 P1 C21 C22 169.1(7) . . . . ?
C26 C21 C22 C23 -1.8(16) . . . . ?
P1 C21 C22 C23 175.6(9) . . . . ?
C21 C22 C23 C24 -1(2) . . . . ?
C22 C23 C24 C25 3(2) . . . . ?
C23 C24 C25 C26 -3(2) . . . . ?
C22 C21 C26 C25 1.5(17) . . . . ?
P1 C21 C26 C25 -175.8(10) . . . . ?
C24 C25 C26 C21 1(2) . . . . ?
C41 P2 C31 C36 -74.7(8) . . . . ?
C1 P2 C31 C36 170.9(6) . . . . ?
Se2 P2 C31 C36 46.6(7) . . . . ?
C41 P2 C31 C32 99.0(8) . . . . ?
C1 P2 C31 C32 -15.4(8) . . . . ?
Se2 P2 C31 C32 -139.7(7) . . . . ?
C36 C31 C32 C33 -3.7(13) . . . . ?
P2 C31 C32 C33 -177.6(7) . . . . ?
C31 C32 C33 C34 3.2(14) . . . . ?
C32 C33 C34 C35 -2.3(14) . . . . ?
C33 C34 C35 C36 2.0(15) . . . . ?
C32 C31 C36 C35 3.4(13) . . . . ?
P2 C31 C36 C35 177.5(7) . . . . ?
C34 C35 C36 C31 -2.7(15) . . . . ?
C31 P2 C41 C46 -74.6(8) . . . . ?
C1 P2 C41 C46 41.6(9) . . . . ?
Se2 P2 C41 C46 164.6(7) . . . . ?
C31 P2 C41 C42 101.8(8) . . . . ?
C1 P2 C41 C42 -142.0(8) . . . . ?
Se2 P2 C41 C42 -18.9(9) . . . . ?
C46 C41 C42 C43 3.9(15) . . . . ?
P2 C41 C42 C43 -172.7(8) . . . . ?
C41 C42 C43 C44 -2.8(17) . . . . ?
C42 C43 C44 C45 -1.1(18) . . . . ?
C43 C44 C45 C46 3.9(18) . . . . ?
C44 C45 C46 C41 -2.7(17) . . . . ?
C42 C41 C46 C45 -1.1(15) . . . . ?
P2 C41 C46 C45 175.5(8) . . . . ?
C61 P3 C51 C52 -142.3(9) . . . . ?
C3 P3 C51 C52 -29.1(10) . . . . ?
Se3 P3 C51 C52 94.4(9) . . . . ?
C61 P3 C51 C56 34.2(9) . . . . ?
C3 P3 C51 C56 147.5(8) . . . . ?
Se3 P3 C51 C56 -89.1(8) . . . . ?
C56 C51 C52 C53 3.7(16) . . . . ?
P3 C51 C52 C53 -179.9(7) . . . . ?
C51 C52 C53 C54 0.2(16) . . . . ?
C52 C53 C54 C55 -2.0(17) . . . . ?
C53 C54 C55 C56 0(2) . . . . ?
C52 C51 C56 C55 -5.7(16) . . . . ?
P3 C51 C56 C55 177.7(9) . . . . ?
C54 C55 C56 C51 4.0(18) . . . . ?
C3 P3 C61 C62 144.0(7) . . . . ?
C51 P3 C61 C62 -101.2(7) . . . . ?
Se3 P3 C61 C62 18.8(8) . . . . ?
C3 P3 C61 C66 -37.7(8) . . . . ?
C51 P3 C61 C66 77.0(8) . . . . ?
Se3 P3 C61 C66 -162.9(6) . . . . ?
C66 C61 C62 C63 -0.8(13) . . . . ?
P3 C61 C62 C63 177.5(7) . . . . ?
C61 C62 C63 C64 1.4(15) . . . . ?
C62 C63 C64 C65 -2.0(16) . . . . ?
C63 C64 C65 C66 1.8(15) . . . . ?
C64 C65 C66 C61 -1.2(15) . . . . ?
C62 C61 C66 C65 0.7(14) . . . . ?
P3 C61 C66 C65 -177.6(7) . . . . ?
C81 P4 C71 C76 133.0(7) . . . . ?
C6 P4 C71 C76 -112.5(7) . . . . ?
Se4 P4 C71 C76 12.3(7) . . . . ?
C81 P4 C71 C72 -48.1(8) . . . . ?
C6 P4 C71 C72 66.4(7) . . . . ?
Se4 P4 C71 C72 -168.7(6) . . . . ?
C76 C71 C72 C73 1.1(13) . . . . ?
P4 C71 C72 C73 -177.9(6) . . . . ?
C71 C72 C73 C74 -1.5(13) . . . . ?
C72 C73 C74 C75 1.3(14) . . . . ?
C73 C74 C75 C76 -0.8(16) . . . . ?
C72 C71 C76 C75 -0.6(13) . . . . ?
P4 C71 C76 C75 178.4(7) . . . . ?
C74 C75 C76 C71 0.4(15) . . . . ?
C71 P4 C81 C82 94.2(8) . . . . ?
C6 P4 C81 C82 -14.5(8) . . . . ?
Se4 P4 C81 C82 -142.7(7) . . . . ?
C71 P4 C81 C86 -81.3(8) . . . . ?
C6 P4 C81 C86 170.0(7) . . . . ?
Se4 P4 C81 C86 41.8(7) . . . . ?
C86 C81 C82 C83 -0.5(13) . . . . ?
P4 C81 C82 C83 -176.1(6) . . . . ?
C81 C82 C83 C84 1.3(14) . . . . ?
C82 C83 C84 C85 -0.2(15) . . . . ?
C83 C84 C85 C86 -1.5(15) . . . . ?
C84 C85 C86 C81 2.3(14) . . . . ?
C82 C81 C86 C85 -1.2(13) . . . . ?
P4 C81 C86 C85 174.5(7) . . . . ?
